data_1558881
loop_
_publ_author_name
'Meng, Ling-Hong'
'Li, Xiao-Ming'
'Zhang, Fan-Zhong'
'Wang, Ya-Nan'
'Wang, Bin-Gui'

_publ_section_title
;
 Talascortenes A-G, Highly Oxygenated Diterpenoid Acids from the
 Sea-Anemone-Derived Endozoic Fungus <i>Talaromyces scorteus</i> AS-242.
;
_journal_issue 8
_journal_name_full 'Journal of natural products'
_journal_page_first 2528
_journal_page_last 2536
_journal_paper_doi 10.1021/acs.jnatprod.0c00628
_journal_volume 83
_journal_year 2020
_chemical_absolute_configuration ad
_chemical_formula_moiety 'C20 H31 Cl O5'
_chemical_formula_sum 'C20 H31 Cl O5'
_chemical_formula_weight 386.90
_space_group_crystal_system orthorhombic
_space_group_IT_number 19
_space_group_name_Hall 'P 2ac 2ab'
_space_group_name_H-M_alt 'P 21 21 21'
_atom_sites_solution_hydrogens mixed
_audit_creation_method SHELXL-2018/3
_cell_angle_alpha 90
_cell_angle_beta 90
_cell_angle_gamma 90
_cell_formula_units_Z 4
_cell_length_a 7.6170(2)
_cell_length_b 11.8104(3)
_cell_length_c 22.6071(6)
_cell_measurement_reflns_used 9986
_cell_measurement_temperature 300(2)
_cell_measurement_theta_max 68.20
_cell_measurement_theta_min 3.91
_cell_volume 2033.73(9)
_computing_structure_refinement 'SHELXL-2018/3 (Sheldrick, 2018)'
_computing_structure_solution 'SHELXT 2014/5 (Sheldrick, 2014)'
_diffrn_ambient_temperature 300(2)
_diffrn_measured_fraction_theta_full 0.994
_diffrn_measured_fraction_theta_max 0.994
_diffrn_measurement_device_type 'Bruker d8 venture'
_diffrn_measurement_method '\f and \w scans'
_diffrn_radiation_type CuK\a
_diffrn_radiation_wavelength 1.54178
_diffrn_reflns_av_R_equivalents 0.0436
_diffrn_reflns_av_unetI/netI 0.0244
_diffrn_reflns_Laue_measured_fraction_full 0.994
_diffrn_reflns_Laue_measured_fraction_max 0.994
_diffrn_reflns_limit_h_max 9
_diffrn_reflns_limit_h_min -9
_diffrn_reflns_limit_k_max 14
_diffrn_reflns_limit_k_min -14
_diffrn_reflns_limit_l_max 26
_diffrn_reflns_limit_l_min -27
_diffrn_reflns_number 33394
_diffrn_reflns_point_group_measured_fraction_full 0.996
_diffrn_reflns_point_group_measured_fraction_max 0.996
_diffrn_reflns_theta_full 67.679
_diffrn_reflns_theta_max 68.207
_diffrn_reflns_theta_min 4.223
_exptl_absorpt_coefficient_mu 1.884
_exptl_crystal_colour colourless
_exptl_crystal_density_diffrn 1.264
_exptl_crystal_description block
_exptl_crystal_F_000 832
_exptl_crystal_size_max 0.160
_exptl_crystal_size_mid 0.150
_exptl_crystal_size_min 0.120
_exptl_transmission_factor_max 0.7531
_exptl_transmission_factor_min 0.6306
_refine_diff_density_max 0.263
_refine_diff_density_min -0.299
_refine_diff_density_rms 0.043
_refine_ls_abs_structure_details
;
 Refined as an inversion twin.
;
_refine_ls_abs_structure_Flack 0.08(3)
_refine_ls_extinction_method none
_refine_ls_goodness_of_fit_ref 1.083
_refine_ls_hydrogen_treatment mixed
_refine_ls_matrix_type full
_refine_ls_number_parameters 248
_refine_ls_number_reflns 3696
_refine_ls_number_restraints 2
_refine_ls_restrained_S_all 1.085
_refine_ls_R_factor_all 0.0487
_refine_ls_R_factor_gt 0.0467
_refine_ls_shift/su_max 0.000
_refine_ls_shift/su_mean 0.000
_refine_ls_structure_factor_coef Fsqd
_refine_ls_weighting_details 'w=1/[\s^2^(Fo^2^)+(0.0868P)^2^+0.2611P] where P=(Fo^2^+2Fc^2^)/3'
_refine_ls_weighting_scheme calc
_refine_ls_wR_factor_gt 0.1338
_refine_ls_wR_factor_ref 0.1366
_reflns_Friedel_coverage 0.734
_reflns_Friedel_fraction_full 0.999
_reflns_Friedel_fraction_max 0.999
_reflns_number_gt 3500
_reflns_number_total 3696
_reflns_threshold_expression 'I > 2\s(I)'
_cod_data_source_file np0c00628_si_002.cif
_cod_data_source_block ta
_cod_depositor_comments 'Adding full bibliography for 1558879--1558884.cif.'
_cod_database_code 1558881
_shelx_shelxl_version_number 2018/3
_shelx_space_group_comment
;
The symmetry employed for this shelxl refinement is uniquely defined
by the following loop, which should always be used as a source of
symmetry information in preference to the above space-group names.
They are only intended as comments.
;
_shelx_estimated_absorpt_t_min 0.753
_shelx_estimated_absorpt_t_max 0.806

loop_
_space_group_symop_operation_xyz
'x, y, z'
'x+1/2, -y+1/2, -z'
'-x, y+1/2, -z+1/2'
'-x+1/2, -y, z+1/2'

loop_
_atom_site_label
_atom_site_type_symbol
_atom_site_fract_x
_atom_site_fract_y
_atom_site_fract_z
_atom_site_U_iso_or_equiv
_atom_site_adp_type
_atom_site_occupancy
_atom_site_site_symmetry_order
_atom_site_calc_flag
_atom_site_refinement_flags_posn
_atom_site_refinement_flags_adp
_atom_site_refinement_flags_occupancy
_atom_site_disorder_assembly
_atom_site_disorder_group
O1 O 0.0667(5) 0.5699(3) 0.80049(12) 0.1052(12) Uani 1 1 d . . . . .
Cl1 Cl 0.6335(2) 0.29019(10) 0.43748(7) 0.1153(5) Uani 1 1 d . . . . .
O2 O -0.1059(4) 0.5322(2) 0.72337(15) 0.0852(8) Uani 1 1 d . U . . .
H2 H -0.143887 0.483375 0.745734 0.128 Uiso 1 1 calc R U . . .
O3 O 0.2850(4) 0.8566(2) 0.73165(13) 0.0713(6) Uani 1 1 d . . . . .
O4 O 0.2068(3) 0.77693(16) 0.62708(9) 0.0535(5) Uani 1 1 d . . . . .
H4 H 0.121308 0.817132 0.620421 0.080 Uiso 1 1 calc R U . . .
O7 O 0.5235(4) 0.5311(2) 0.40246(10) 0.0685(6) Uani 1 1 d D . . . .
C1 C -0.0674(5) 0.7759(3) 0.71854(15) 0.0616(8) Uani 1 1 d . . . . .
H24 H -0.169676 0.740320 0.702112 0.092 Uiso 1 1 calc R U . . .
H25 H -0.039692 0.842598 0.696146 0.092 Uiso 1 1 calc R U . . .
H1 H -0.089886 0.796415 0.758920 0.092 Uiso 1 1 calc R U . . .
C2 C 0.0898(4) 0.6922(2) 0.71601(13) 0.0543(7) Uani 1 1 d . . . . .
C3 C 0.1485(4) 0.6685(2) 0.65014(12) 0.0468(6) Uani 1 1 d . . . . .
C4 C 0.3150(4) 0.5898(2) 0.64578(12) 0.0478(6) Uani 1 1 d . . . . .
C5 C 0.3731(4) 0.5848(2) 0.57956(11) 0.0459(6) Uani 1 1 d . . . . .
H20 H 0.403333 0.662503 0.568183 0.055 Uiso 1 1 calc R U . . .
H5 H 0.47(2) 0.492(14) 0.374(6) 0.35(8) Uiso 1 1 d D . . . .
C20 C 0.1376(6) 0.5063(4) 0.43280(18) 0.0832(11) Uani 1 1 d . . . . .
H15 H 0.085232 0.439351 0.445306 0.100 Uiso 1 1 calc R U . . .
C6 C 0.5371(4) 0.5128(3) 0.56796(13) 0.0570(7) Uani 1 1 d . . . . .
H18 H 0.630380 0.535633 0.594626 0.068 Uiso 1 1 calc R U . . .
H19 H 0.510740 0.433714 0.575426 0.068 Uiso 1 1 calc R U . . .
C19 C 0.0778(9) 0.5468(7) 0.3863(3) 0.127(2) Uani 1 1 d . . . . .
H19A H 0.123912 0.613772 0.371217 0.153 Uiso 1 1 calc R U . . .
H19B H -0.013123 0.510267 0.366609 0.153 Uiso 1 1 calc R U . . .
C7 C 0.5978(4) 0.5274(3) 0.50384(13) 0.0586(7) Uani 1 1 d . . . . .
H8 H 0.628036 0.606238 0.497359 0.070 Uiso 1 1 calc R U . . .
H9 H 0.703079 0.482750 0.497723 0.070 Uiso 1 1 calc R U . . .
C9 C 0.4368(5) 0.3646(3) 0.45479(16) 0.0677(8) Uani 1 1 d . . . . .
H9A H 0.349546 0.348228 0.424721 0.081 Uiso 1 1 calc R U . . .
H9B H 0.391852 0.337157 0.492295 0.081 Uiso 1 1 calc R U . . .
C8 C 0.4616(4) 0.4925(2) 0.45875(12) 0.0525(7) Uani 1 1 d . . . . .
C10 C 0.0166(5) 0.5894(3) 0.75000(15) 0.0648(7) Uani 1 1 d . U . . .
C11 C 0.2459(5) 0.7427(3) 0.75102(13) 0.0642(8) Uani 1 1 d . . . . .
H3 H 0.211984 0.746277 0.792792 0.077 Uiso 1 1 calc R U . . .
C12 C 0.4117(5) 0.6706(4) 0.74645(14) 0.0707(9) Uani 1 1 d . . . . .
H23 H 0.393326 0.600183 0.767686 0.085 Uiso 1 1 calc R U . . .
H22 H 0.507993 0.710289 0.765365 0.085 Uiso 1 1 calc R U . . .
C13 C 0.4625(4) 0.6436(3) 0.68257(13) 0.0577(7) Uani 1 1 d . . . . .
H13A H 0.562282 0.592549 0.682923 0.069 Uiso 1 1 calc R U . . .
H13B H 0.499471 0.713084 0.663367 0.069 Uiso 1 1 calc R U . . .
C14 C 0.2781(5) 0.4694(3) 0.66909(15) 0.0627(8) Uani 1 1 d . . . . .
H14A H 0.184936 0.435867 0.646488 0.094 Uiso 1 1 calc R U . . .
H14B H 0.244227 0.473339 0.709941 0.094 Uiso 1 1 calc R U . . .
H14C H 0.382142 0.424105 0.665356 0.094 Uiso 1 1 calc R U . . .
C15 C 0.2834(4) 0.5503(3) 0.47207(12) 0.0556(7) Uani 1 1 d . . . . .
H16 H 0.298120 0.630507 0.462107 0.067 Uiso 1 1 calc R U . . .
C16 C 0.2261(4) 0.5465(2) 0.53738(12) 0.0497(6) Uani 1 1 d . . . . .
H14 H 0.194928 0.468254 0.547207 0.060 Uiso 1 1 calc R U . . .
C17 C 0.0625(4) 0.6205(3) 0.54546(14) 0.0598(7) Uani 1 1 d . . . . .
H10 H 0.087715 0.696347 0.531371 0.072 Uiso 1 1 calc R U . . .
H11 H -0.032080 0.590066 0.521538 0.072 Uiso 1 1 calc R U . . .
H17 H 0.287(10) 0.850(7) 0.698(3) 0.14(3) Uiso 1 1 d . . . . .
C18 C 0.0029(4) 0.6268(3) 0.60929(14) 0.0573(7) Uani 1 1 d . . . . .
H12 H -0.035084 0.552353 0.622097 0.069 Uiso 1 1 calc R U . . .
H13 H -0.096825 0.677617 0.612157 0.069 Uiso 1 1 calc R U . . .

loop_
_atom_site_aniso_label
_atom_site_aniso_U_11
_atom_site_aniso_U_22
_atom_site_aniso_U_33
_atom_site_aniso_U_23
_atom_site_aniso_U_13
_atom_site_aniso_U_12
O1 0.139(3) 0.109(2) 0.0680(16) 0.0358(16) 0.0252(18) 0.027(2)
Cl1 0.1253(10) 0.0756(7) 0.1452(11) -0.0113(6) 0.0004(9) 0.0393(7)
O2 0.0779(16) 0.0607(14) 0.117(2) 0.0243(14) 0.0250(15) -0.0069(12)
O3 0.0778(15) 0.0641(13) 0.0721(14) -0.0176(12) 0.0013(13) -0.0034(12)
O4 0.0611(11) 0.0405(9) 0.0589(10) 0.0057(8) 0.0039(10) 0.0010(9)
O7 0.0852(16) 0.0650(13) 0.0554(11) 0.0045(10) 0.0095(11) -0.0098(12)
C1 0.0679(18) 0.0494(15) 0.0676(17) 0.0016(13) 0.0148(15) 0.0079(14)
C2 0.0618(17) 0.0481(15) 0.0531(14) 0.0046(12) 0.0082(13) 0.0075(13)
C3 0.0488(14) 0.0418(13) 0.0496(13) 0.0042(10) 0.0008(11) 0.0002(11)
C4 0.0502(14) 0.0427(13) 0.0504(13) 0.0028(10) 0.0006(11) 0.0021(11)
C5 0.0446(13) 0.0450(12) 0.0482(13) 0.0006(11) -0.0010(10) -0.0023(11)
C20 0.078(2) 0.094(3) 0.077(2) -0.024(2) -0.020(2) 0.016(2)
C6 0.0514(15) 0.0659(17) 0.0537(14) -0.0027(13) -0.0037(12) 0.0079(13)
C19 0.118(4) 0.162(6) 0.101(3) -0.018(4) -0.037(3) 0.045(4)
C7 0.0532(15) 0.0628(17) 0.0597(16) -0.0047(14) 0.0030(13) 0.0000(14)
C9 0.086(2) 0.0466(15) 0.0706(18) -0.0017(14) 0.0032(17) -0.0004(16)
C8 0.0622(17) 0.0456(13) 0.0495(13) -0.0001(11) 0.0050(13) -0.0029(12)
C10 0.0742(18) 0.0594(17) 0.0606(16) 0.0139(13) 0.0180(14) 0.0159(14)
C11 0.074(2) 0.0698(19) 0.0491(14) -0.0050(14) 0.0003(14) 0.0068(17)
C12 0.074(2) 0.085(2) 0.0527(15) -0.0076(15) -0.0082(15) 0.0150(19)
C13 0.0537(15) 0.0656(17) 0.0538(14) -0.0035(13) -0.0086(13) 0.0044(14)
C14 0.0736(19) 0.0496(16) 0.0649(16) 0.0145(14) 0.0119(15) 0.0098(15)
C15 0.0637(17) 0.0516(15) 0.0514(14) -0.0014(11) -0.0055(13) 0.0027(13)
C16 0.0503(14) 0.0444(13) 0.0544(14) -0.0036(11) -0.0034(12) -0.0045(11)
C17 0.0507(15) 0.0656(18) 0.0631(16) -0.0106(14) -0.0104(13) 0.0021(14)
C18 0.0467(14) 0.0550(15) 0.0702(17) -0.0051(14) -0.0006(13) -0.0008(13)

loop_
_atom_type_symbol
_atom_type_description
_atom_type_scat_dispersion_real
_atom_type_scat_dispersion_imag
_atom_type_scat_source
C C 0.0181 0.0091 'International Tables Vol C Tables 4.2.6.8 and 6.1.1.4'
H H 0.0000 0.0000 'International Tables Vol C Tables 4.2.6.8 and 6.1.1.4'
O O 0.0492 0.0322 'International Tables Vol C Tables 4.2.6.8 and 6.1.1.4'
Cl Cl 0.3639 0.7018 'International Tables Vol C Tables 4.2.6.8 and 6.1.1.4'

loop_
_geom_angle_atom_site_label_1
_geom_angle_atom_site_label_2
_geom_angle_atom_site_label_3
_geom_angle
_geom_angle_site_symmetry_1
_geom_angle_site_symmetry_3
_geom_angle_publ_flag
C10 O2 H2 109.5 . . ?
C11 O3 H17 102(6) . . ?
C3 O4 H4 109.5 . . ?
C2 C1 H24 109.5 . . ?
C2 C1 H25 109.5 . . ?
H24 C1 H25 109.5 . . ?
C2 C1 H1 109.5 . . ?
H24 C1 H1 109.5 . . ?
H25 C1 H1 109.5 . . ?
C10 C2 C11 109.1(3) . . ?
C10 C2 C1 101.8(2) . . ?
C11 C2 C1 109.2(3) . . ?
C10 C2 C3 115.6(2) . . ?
C11 C2 C3 109.5(2) . . ?
C1 C2 C3 111.4(2) . . ?
O4 C3 C18 106.9(2) . . ?
O4 C3 C4 104.6(2) . . ?
C18 C3 C4 110.9(2) . . ?
O4 C3 C2 105.6(2) . . ?
C18 C3 C2 115.0(2) . . ?
C4 C3 C2 113.0(2) . . ?
C13 C4 C14 109.3(2) . . ?
C13 C4 C5 109.1(2) . . ?
C14 C4 C5 110.2(2) . . ?
C13 C4 C3 108.1(2) . . ?
C14 C4 C3 112.1(2) . . ?
C5 C4 C3 108.1(2) . . ?
C6 C5 C16 108.9(2) . . ?
C6 C5 C4 114.5(2) . . ?
C16 C5 C4 113.5(2) . . ?
C6 C5 H20 106.5 . . ?
C16 C5 H20 106.5 . . ?
C4 C5 H20 106.5 . . ?
C19 C20 C15 129.3(6) . . ?
C19 C20 H15 115.3 . . ?
C15 C20 H15 115.3 . . ?
C7 C6 C5 110.2(2) . . ?
C7 C6 H18 109.6 . . ?
C5 C6 H18 109.6 . . ?
C7 C6 H19 109.6 . . ?
C5 C6 H19 109.6 . . ?
H18 C6 H19 108.1 . . ?
C20 C19 H19A 120.0 . . ?
C20 C19 H19B 120.0 . . ?
H19A C19 H19B 120.0 . . ?
C8 C7 C6 113.6(3) . . ?
C8 C7 H8 108.8 . . ?
C6 C7 H8 108.8 . . ?
C8 C7 H9 108.8 . . ?
C6 C7 H9 108.8 . . ?
H8 C7 H9 107.7 . . ?
C8 C9 Cl1 113.4(3) . . ?
C8 C9 H9A 108.9 . . ?
Cl1 C9 H9A 108.9 . . ?
C8 C9 H9B 108.9 . . ?
Cl1 C9 H9B 108.9 . . ?
H9A C9 H9B 107.7 . . ?
O7 C8 C7 106.7(3) . . ?
O7 C8 C9 107.7(2) . . ?
C7 C8 C9 113.3(3) . . ?
O7 C8 C15 108.7(2) . . ?
C7 C8 C15 110.5(2) . . ?
C9 C8 C15 109.8(3) . . ?
O1 C10 O2 123.9(4) . . ?
O1 C10 C2 120.0(4) . . ?
O2 C10 C2 116.0(3) . . ?
O3 C11 C12 109.2(3) . . ?
O3 C11 C2 111.2(3) . . ?
C12 C11 C2 112.7(3) . . ?
O3 C11 H3 107.9 . . ?
C12 C11 H3 107.9 . . ?
C2 C11 H3 107.9 . . ?
C11 C12 C13 112.9(3) . . ?
C11 C12 H23 109.0 . . ?
C13 C12 H23 109.0 . . ?
C11 C12 H22 109.0 . . ?
C13 C12 H22 109.0 . . ?
H23 C12 H22 107.8 . . ?
C12 C13 C4 114.4(3) . . ?
C12 C13 H13A 108.7 . . ?
C4 C13 H13A 108.7 . . ?
C12 C13 H13B 108.7 . . ?
C4 C13 H13B 108.7 . . ?
H13A C13 H13B 107.6 . . ?
C4 C14 H14A 109.5 . . ?
C4 C14 H14B 109.5 . . ?
H14A C14 H14B 109.5 . . ?
C4 C14 H14C 109.5 . . ?
H14A C14 H14C 109.5 . . ?
H14B C14 H14C 109.5 . . ?
C20 C15 C16 110.1(3) . . ?
C20 C15 C8 112.2(2) . . ?
C16 C15 C8 114.9(2) . . ?
C20 C15 H16 106.3 . . ?
C16 C15 H16 106.3 . . ?
C8 C15 H16 106.3 . . ?
C17 C16 C5 110.5(2) . . ?
C17 C16 C15 109.1(2) . . ?
C5 C16 C15 112.3(2) . . ?
C17 C16 H14 108.3 . . ?
C5 C16 H14 108.3 . . ?
C15 C16 H14 108.3 . . ?
C18 C17 C16 112.7(3) . . ?
C18 C17 H10 109.1 . . ?
C16 C17 H10 109.1 . . ?
C18 C17 H11 109.1 . . ?
C16 C17 H11 109.1 . . ?
H10 C17 H11 107.8 . . ?
C17 C18 C3 112.0(2) . . ?
C17 C18 H12 109.2 . . ?
C3 C18 H12 109.2 . . ?
C17 C18 H13 109.2 . . ?
C3 C18 H13 109.2 . . ?
H12 C18 H13 107.9 . . ?

loop_
_geom_bond_atom_site_label_1
_geom_bond_atom_site_label_2
_geom_bond_distance
_geom_bond_site_symmetry_2
_geom_bond_publ_flag
O1 C10 1.225(5) . ?
Cl1 C9 1.781(4) . ?
O2 C10 1.300(5) . ?
O2 H2 0.8200 . ?
O3 C11 1.445(5) . ?
O3 H17 0.77(7) . ?
O4 C3 1.452(3) . ?
O4 H4 0.8200 . ?
O7 C8 1.431(4) . ?
C1 C2 1.553(4) . ?
C1 H24 0.9600 . ?
C1 H25 0.9600 . ?
C1 H1 0.9600 . ?
C2 C10 1.541(4) . ?
C2 C11 1.547(5) . ?
C2 C3 1.580(4) . ?
C3 C18 1.525(4) . ?
C3 C4 1.576(4) . ?
C4 C13 1.536(4) . ?
C4 C14 1.542(4) . ?
C4 C5 1.562(4) . ?
C5 C6 1.534(4) . ?
C5 C16 1.539(4) . ?
C5 H20 0.9800 . ?
C20 C19 1.241(7) . ?
C20 C15 1.514(5) . ?
C20 H15 0.9300 . ?
C6 C7 1.531(4) . ?
C6 H18 0.9700 . ?
C6 H19 0.9700 . ?
C19 H19A 0.9300 . ?
C19 H19B 0.9300 . ?
C7 C8 1.511(4) . ?
C7 H8 0.9700 . ?
C7 H9 0.9700 . ?
C9 C8 1.525(4) . ?
C9 H9A 0.9700 . ?
C9 H9B 0.9700 . ?
C8 C15 1.549(4) . ?
C11 C12 1.527(5) . ?
C11 H3 0.9800 . ?
C12 C13 1.529(4) . ?
C12 H23 0.9700 . ?
C12 H22 0.9700 . ?
C13 H13A 0.9700 . ?
C13 H13B 0.9700 . ?
C14 H14A 0.9600 . ?
C14 H14B 0.9600 . ?
C14 H14C 0.9600 . ?
C15 C16 1.540(4) . ?
C15 H16 0.9800 . ?
C16 C17 1.533(4) . ?
C16 H14 0.9800 . ?
C17 C18 1.515(5) . ?
C17 H10 0.9700 . ?
C17 H11 0.9700 . ?
C18 H12 0.9700 . ?
C18 H13 0.9700 . ?

loop_
_geom_torsion_atom_site_label_1
_geom_torsion_atom_site_label_2
_geom_torsion_atom_site_label_3
_geom_torsion_atom_site_label_4
_geom_torsion
_geom_torsion_site_symmetry_1
_geom_torsion_site_symmetry_2
_geom_torsion_site_symmetry_3
_geom_torsion_site_symmetry_4
_geom_torsion_publ_flag
C10 C2 C3 O4 178.4(2) . . . . ?
C11 C2 C3 O4 -58.0(3) . . . . ?
C1 C2 C3 O4 62.8(3) . . . . ?
C10 C2 C3 C18 60.8(3) . . . . ?
C11 C2 C3 C18 -175.6(2) . . . . ?
C1 C2 C3 C18 -54.7(3) . . . . ?
C10 C2 C3 C4 -67.9(3) . . . . ?
C11 C2 C3 C4 55.7(3) . . . . ?
C1 C2 C3 C4 176.6(2) . . . . ?
O4 C3 C4 C13 59.1(3) . . . . ?
C18 C3 C4 C13 173.9(2) . . . . ?
C2 C3 C4 C13 -55.3(3) . . . . ?
O4 C3 C4 C14 179.6(2) . . . . ?
C18 C3 C4 C14 -65.6(3) . . . . ?
C2 C3 C4 C14 65.2(3) . . . . ?
O4 C3 C4 C5 -58.8(3) . . . . ?
C18 C3 C4 C5 56.0(3) . . . . ?
C2 C3 C4 C5 -173.2(2) . . . . ?
C13 C4 C5 C6 61.6(3) . . . . ?
C14 C4 C5 C6 -58.4(3) . . . . ?
C3 C4 C5 C6 178.9(2) . . . . ?
C13 C4 C5 C16 -172.6(2) . . . . ?
C14 C4 C5 C16 67.5(3) . . . . ?
C3 C4 C5 C16 -55.3(3) . . . . ?
C16 C5 C6 C7 59.9(3) . . . . ?
C4 C5 C6 C7 -171.9(2) . . . . ?
C5 C6 C7 C8 -60.0(3) . . . . ?
C6 C7 C8 O7 169.1(3) . . . . ?
C6 C7 C8 C9 -72.6(4) . . . . ?
C6 C7 C8 C15 51.1(3) . . . . ?
Cl1 C9 C8 O7 60.1(3) . . . . ?
Cl1 C9 C8 C7 -57.6(3) . . . . ?
Cl1 C9 C8 C15 178.3(2) . . . . ?
C11 C2 C10 O1 10.0(4) . . . . ?
C1 C2 C10 O1 -105.3(4) . . . . ?
C3 C2 C10 O1 133.8(3) . . . . ?
C11 C2 C10 O2 -174.3(3) . . . . ?
C1 C2 C10 O2 70.4(3) . . . . ?
C3 C2 C10 O2 -50.5(4) . . . . ?
C10 C2 C11 O3 -162.5(2) . . . . ?
C1 C2 C11 O3 -52.1(3) . . . . ?
C3 C2 C11 O3 70.1(3) . . . . ?
C10 C2 C11 C12 74.5(3) . . . . ?
C1 C2 C11 C12 -175.1(3) . . . . ?
C3 C2 C11 C12 -52.9(4) . . . . ?
O3 C11 C12 C13 -71.7(4) . . . . ?
C2 C11 C12 C13 52.4(4) . . . . ?
C11 C12 C13 C4 -53.6(4) . . . . ?
C14 C4 C13 C12 -68.6(3) . . . . ?
C5 C4 C13 C12 170.9(3) . . . . ?
C3 C4 C13 C12 53.6(3) . . . . ?
C19 C20 C15 C16 133.6(5) . . . . ?
C19 C20 C15 C8 -97.0(6) . . . . ?
O7 C8 C15 C20 70.6(4) . . . . ?
C7 C8 C15 C20 -172.7(3) . . . . ?
C9 C8 C15 C20 -47.1(4) . . . . ?
O7 C8 C15 C16 -162.6(2) . . . . ?
C7 C8 C15 C16 -45.8(3) . . . . ?
C9 C8 C15 C16 79.8(3) . . . . ?
C6 C5 C16 C17 -177.2(2) . . . . ?
C4 C5 C16 C17 54.0(3) . . . . ?
C6 C5 C16 C15 -55.1(3) . . . . ?
C4 C5 C16 C15 176.1(2) . . . . ?
C20 C15 C16 C17 -59.9(3) . . . . ?
C8 C15 C16 C17 172.1(2) . . . . ?
C20 C15 C16 C5 177.2(3) . . . . ?
C8 C15 C16 C5 49.2(3) . . . . ?
C5 C16 C17 C18 -52.9(3) . . . . ?
C15 C16 C17 C18 -176.8(3) . . . . ?
C16 C17 C18 C3 55.9(3) . . . . ?
O4 C3 C18 C17 55.8(3) . . . . ?
C4 C3 C18 C17 -57.6(3) . . . . ?
C2 C3 C18 C17 172.6(2) . . . . ?
